data_2232403
loop_
_publ_author_name
'Gao, Po'
'Hou, Hai-Ge'
'Gao, Ting'
'Yang, Jing-Lin'
'Yang, Yu'

_publ_section_title
;
 <i>catena</i>-Poly[[bis(\m-2-formyl-6-methoxyphenolato)copper(II)sodium]-\m-nitrato]
;
_journal_coeditor_code NG5236
_journal_issue 11
_journal_name_full 'Acta Crystallographica Section E'
_journal_page_first m1522
_journal_paper_doi 10.1107/S1600536811040025
_journal_volume 67
_journal_year 2011
_chemical_formula_iupac '[Cu Na (C8 H7 O3)2 (N O3)]'
_chemical_formula_moiety 'C16 H14 Cu N Na O9'
_chemical_formula_sum 'C16 H14 Cu N Na O9'
_chemical_formula_weight 450.81
_chemical_name_systematic
;
<i>catena</i>-Poly[[bis(\m-2-formyl-6-methoxyphenolato)copper(II)sodium]-
\m-nitrato]
;
_space_group_IT_number 19
_symmetry_cell_setting orthorhombic
_symmetry_space_group_name_Hall 'P 2ac 2ab'
_symmetry_space_group_name_H-M 'P 21 21 21'
_atom_sites_solution_hydrogens geom
_atom_sites_solution_primary direct
_atom_sites_solution_secondary difmap
_cell_angle_alpha 90.00
_cell_angle_beta 90.00
_cell_angle_gamma 90.00
_cell_formula_units_Z 4
_cell_length_a 7.737(2)
_cell_length_b 13.165(4)
_cell_length_c 16.889(6)
_cell_measurement_reflns_used 15663
_cell_measurement_temperature 293(2)
_cell_measurement_theta_max 27.52
_cell_measurement_theta_min 3.06
_cell_volume 1720.3(9)
_computing_cell_refinement 'RAPID-AUTO (Rigaku, 1998)'
_computing_data_collection 'RAPID-AUTO (Rigaku, 1998)'
_computing_data_reduction 'CrystalClear (Rigaku/MSC, 2002)'
_computing_molecular_graphics 'SHELXTL (Sheldrick, 2008)'
_computing_publication_material 'SHELXL97 (Sheldrick, 2008'
_computing_structure_refinement 'SHELXL97 (Sheldrick, 2008)'
_computing_structure_solution 'SHELXS97 (Sheldrick, 2008)'
_diffrn_ambient_temperature 293(2)
_diffrn_measured_fraction_theta_full 0.997
_diffrn_measured_fraction_theta_max 0.997
_diffrn_measurement_device_type 'Rigaku R-AXIS RAPID'
_diffrn_measurement_method \w
_diffrn_radiation_monochromator graphite
_diffrn_radiation_source 'fine-focus sealed tube'
_diffrn_radiation_type MoK\a
_diffrn_radiation_wavelength 0.71073
_diffrn_reflns_av_R_equivalents 0.0247
_diffrn_reflns_av_sigmaI/netI 0.0246
_diffrn_reflns_limit_h_max 10
_diffrn_reflns_limit_h_min -9
_diffrn_reflns_limit_k_max 16
_diffrn_reflns_limit_k_min -17
_diffrn_reflns_limit_l_max 21
_diffrn_reflns_limit_l_min -21
_diffrn_reflns_number 16868
_diffrn_reflns_theta_full 27.48
_diffrn_reflns_theta_max 27.48
_diffrn_reflns_theta_min 3.05
_diffrn_standards_decay_% 0
_diffrn_standards_interval_count 0
_diffrn_standards_interval_time 0
_diffrn_standards_number 0
_exptl_absorpt_coefficient_mu 1.349
_exptl_absorpt_correction_T_max 0.6909
_exptl_absorpt_correction_T_min 0.6482
_exptl_absorpt_correction_type multi-scan
_exptl_absorpt_process_details '(ABSCOR; Higashi, 1995)'
_exptl_crystal_colour brown
_exptl_crystal_density_diffrn 1.741
_exptl_crystal_density_method 'not measured'
_exptl_crystal_description block
_exptl_crystal_F_000 916
_exptl_crystal_size_max 0.35
_exptl_crystal_size_mid 0.33
_exptl_crystal_size_min 0.30
_refine_diff_density_max 0.219
_refine_diff_density_min -0.213
_refine_ls_abs_structure_details 'Flack (1983), 1671 Friedel pairs'
_refine_ls_abs_structure_Flack 0.007(8)
_refine_ls_extinction_method none
_refine_ls_goodness_of_fit_ref 1.025
_refine_ls_hydrogen_treatment constr
_refine_ls_matrix_type full
_refine_ls_number_parameters 255
_refine_ls_number_reflns 3926
_refine_ls_number_restraints 0
_refine_ls_restrained_S_all 1.025
_refine_ls_R_factor_all 0.0235
_refine_ls_R_factor_gt 0.0213
_refine_ls_shift/su_max 0.001
_refine_ls_shift/su_mean 0.000
_refine_ls_structure_factor_coef Fsqd
_refine_ls_weighting_details 'calc w=1/[\s^2^(Fo^2^)+(0.0375P)^2^] where P=(Fo^2^+2Fc^2^)/3'
_refine_ls_weighting_scheme calc
_refine_ls_wR_factor_gt 0.0558
_refine_ls_wR_factor_ref 0.0566
_reflns_number_gt 3692
_reflns_number_total 3926
_reflns_threshold_expression I>2\s(I)
_cod_data_source_file ng5236.cif
_cod_data_source_block I
_cod_original_cell_volume 1720.2(9)
_cod_database_code 2232403
_cod_database_fobs_code 2232403

loop_
_symmetry_equiv_pos_as_xyz
'x, y, z'
'-x+1/2, -y, z+1/2'
'-x, y+1/2, -z+1/2'
'x+1/2, -y+1/2, -z'

loop_
_atom_site_type_symbol
_atom_site_label
_atom_site_fract_x
_atom_site_fract_y
_atom_site_fract_z
_atom_site_U_iso_or_equiv
_atom_site_adp_type
_atom_site_calc_flag
_atom_site_refinement_flags
_atom_site_occupancy
_atom_site_symmetry_multiplicity
C C1 0.0679(2) 0.92359(12) 0.67688(10) 0.0321(3) Uani d . 1 1
C C2 0.0859(2) 1.02319(13) 0.70061(11) 0.0375(4) Uani d . 1 1
H H2 0.0378 1.0749 0.6703 0.045 Uiso calc R 1 1
C C3 0.1765(2) 1.04734(13) 0.77039(12) 0.0411(4) Uani d . 1 1
H H3 0.1895 1.1148 0.7856 0.049 Uiso calc R 1 1
C C4 0.2450(3) 0.97166(13) 0.81555(10) 0.0406(4) Uani d . 1 1
H H4 0.3025 0.9878 0.8622 0.049 Uiso calc R 1 1
C C5 0.2298(2) 0.86831(12) 0.79230(10) 0.0331(3) Uani d . 1 1
C C6 0.14000(19) 0.84231(11) 0.72185(10) 0.0293(3) Uani d . 1 1
C C7 0.3021(2) 0.79245(15) 0.84132(11) 0.0401(4) Uani d . 1 1
H H7 0.3452 0.8149 0.8897 0.048 Uiso calc R 1 1
C C8 -0.0953(3) 0.96653(15) 0.56154(13) 0.0484(5) Uani d . 1 1
H H8A -0.1781 1.0034 0.5926 0.073 Uiso calc R 1 1
H H8B -0.1529 0.9341 0.5180 0.073 Uiso calc R 1 1
H H8C -0.0095 1.0126 0.5416 0.073 Uiso calc R 1 1
C C9 0.0758(2) 0.44760(12) 0.54819(9) 0.0309(3) Uani d . 1 1
C C10 0.0625(3) 0.34687(13) 0.52792(12) 0.0421(4) Uani d . 1 1
H H10 0.0032 0.3281 0.4823 0.051 Uiso calc R 1 1
C C11 0.1387(3) 0.27166(13) 0.57635(13) 0.0495(5) Uani d . 1 1
H H11 0.1292 0.2036 0.5622 0.059 Uiso calc R 1 1
C C12 0.2248(3) 0.29714(13) 0.64274(12) 0.0446(5) Uani d . 1 1
H H12 0.2738 0.2466 0.6740 0.054 Uiso calc R 1 1
C C13 0.2416(3) 0.40139(11) 0.66559(10) 0.0337(3) Uani d . 1 1
C C14 0.1682(2) 0.47851(12) 0.61750(9) 0.0287(3) Uani d . 1 1
C C15 0.3276(2) 0.42379(13) 0.73717(11) 0.0379(4) Uani d . 1 1
H H15 0.3728 0.3688 0.7648 0.046 Uiso calc R 1 1
C C16 -0.0964(3) 0.50378(17) 0.43943(13) 0.0513(5) Uani d . 1 1
H H16A -0.0241 0.4728 0.4000 0.077 Uiso calc R 1 1
H H16B -0.1458 0.5650 0.4185 0.077 Uiso calc R 1 1
H H16C -0.1872 0.4577 0.4538 0.077 Uiso calc R 1 1
Cu Cu1 0.25742(3) 0.636953(13) 0.726538(11) 0.03049(6) Uani d . 1 1
N N1 0.5362(2) 0.72115(11) 0.60308(10) 0.0391(3) Uani d . 1 1
Na Na1 0.03464(14) 0.71081(6) 0.56511(5) 0.0556(2) Uani d . 1 1
O O1 -0.01427(18) 0.89168(9) 0.60950(8) 0.0423(3) Uani d . 1 1
O O2 0.11760(15) 0.74989(9) 0.69651(7) 0.0349(3) Uani d . 1 1
O O3 0.31612(18) 0.69909(10) 0.82857(8) 0.0433(3) Uani d . 1 1
O O4 0.00468(16) 0.52733(9) 0.50775(7) 0.0367(3) Uani d . 1 1
O O5 0.17851(16) 0.57479(8) 0.63174(7) 0.0330(2) Uani d . 1 1
O O6 0.34982(16) 0.50983(9) 0.76779(8) 0.0386(3) Uani d . 1 1
O O7 0.51745(17) 0.70304(11) 0.67537(8) 0.0449(3) Uani d . 1 1
O O8 0.4100(2) 0.74389(12) 0.56117(8) 0.0547(4) Uani d . 1 1
O O9 0.6790(2) 0.7162(2) 0.57232(13) 0.0937(7) Uani d . 1 1

loop_
_atom_site_aniso_label
_atom_site_aniso_U_11
_atom_site_aniso_U_22
_atom_site_aniso_U_33
_atom_site_aniso_U_12
_atom_site_aniso_U_13
_atom_site_aniso_U_23
C1 0.0297(8) 0.0350(8) 0.0315(8) 0.0009(7) 0.0035(7) -0.0002(7)
C2 0.0381(9) 0.0324(8) 0.0421(10) 0.0028(7) 0.0080(7) 0.0033(7)
C3 0.0414(9) 0.0336(8) 0.0482(10) -0.0039(7) 0.0074(9) -0.0076(8)
C4 0.0388(9) 0.0458(9) 0.0373(8) -0.0037(10) 0.0026(9) -0.0099(7)
C5 0.0318(8) 0.0379(8) 0.0296(7) 0.0008(8) 0.0032(6) -0.0020(6)
C6 0.0266(7) 0.0320(7) 0.0294(7) 0.0012(6) 0.0037(6) -0.0007(6)
C7 0.0437(10) 0.0507(9) 0.0258(8) 0.0024(8) -0.0044(7) -0.0043(7)
C8 0.0524(12) 0.0468(10) 0.0461(11) 0.0120(10) -0.0117(9) 0.0078(9)
C9 0.0315(8) 0.0313(7) 0.0299(8) 0.0006(7) 0.0048(7) 0.0017(6)
C10 0.0514(10) 0.0351(8) 0.0399(9) -0.0018(8) 0.0041(8) -0.0086(8)
C11 0.0703(14) 0.0269(7) 0.0513(12) 0.0020(9) 0.0068(11) -0.0041(8)
C12 0.0541(12) 0.0288(7) 0.0508(10) 0.0105(9) 0.0092(10) 0.0069(7)
C13 0.0352(8) 0.0291(6) 0.0367(8) 0.0024(8) 0.0045(8) 0.0056(6)
C14 0.0289(7) 0.0278(7) 0.0293(8) 0.0006(6) 0.0053(6) 0.0029(6)
C15 0.0399(9) 0.0345(8) 0.0394(10) 0.0085(8) 0.0024(8) 0.0116(7)
C16 0.0540(12) 0.0548(11) 0.0453(11) -0.0040(10) -0.0180(10) -0.0021(9)
Cu1 0.03520(10) 0.02981(9) 0.02645(10) 0.00292(9) -0.00451(9) 0.00259(7)
N1 0.0461(9) 0.0354(7) 0.0357(8) -0.0090(7) 0.0044(7) 0.0047(6)
Na1 0.0954(7) 0.0374(4) 0.0340(4) 0.0132(4) -0.0188(4) 0.0012(3)
O1 0.0518(7) 0.0344(6) 0.0407(7) 0.0082(6) -0.0130(6) 0.0016(5)
O2 0.0404(6) 0.0302(5) 0.0340(6) 0.0051(5) -0.0081(5) -0.0019(5)
O3 0.0581(8) 0.0437(6) 0.0282(6) 0.0092(6) -0.0082(6) 0.0006(5)
O4 0.0423(7) 0.0344(6) 0.0334(6) 0.0006(6) -0.0082(5) 0.0009(5)
O5 0.0434(6) 0.0244(5) 0.0312(6) -0.0007(5) -0.0066(5) 0.0042(4)
O6 0.0415(6) 0.0402(6) 0.0343(6) 0.0054(5) -0.0075(6) 0.0078(5)
O7 0.0448(7) 0.0593(8) 0.0305(6) -0.0087(6) -0.0033(6) 0.0084(6)
O8 0.0627(9) 0.0642(9) 0.0373(8) -0.0019(8) -0.0063(7) 0.0162(7)
O9 0.0520(10) 0.158(2) 0.0716(13) -0.0040(12) 0.0224(9) 0.0250(14)

loop_
_atom_type_symbol
_atom_type_description
_atom_type_scat_dispersion_real
_atom_type_scat_dispersion_imag
_atom_type_scat_source
C C 0.0033 0.0016 'International Tables Vol C Tables 4.2.6.8 and 6.1.1.4'
H H 0.0000 0.0000 'International Tables Vol C Tables 4.2.6.8 and 6.1.1.4'
N N 0.0061 0.0033 'International Tables Vol C Tables 4.2.6.8 and 6.1.1.4'
O O 0.0106 0.0060 'International Tables Vol C Tables 4.2.6.8 and 6.1.1.4'
Cu Cu 0.3201 1.2651 'International Tables Vol C Tables 4.2.6.8 and 6.1.1.4'
Na Na 0.0362 0.0249 'International Tables Vol C Tables 4.2.6.8 and 6.1.1.4'

loop_
_geom_angle_atom_site_label_1
_geom_angle_atom_site_label_2
_geom_angle_atom_site_label_3
_geom_angle_site_symmetry_1
_geom_angle_site_symmetry_3
_geom_angle
O1 C1 C2 . . 125.48(15)
O1 C1 C6 . . 113.20(14)
C2 C1 C6 . . 121.31(16)
C1 C2 C3 . . 120.59(16)
C1 C2 H2 . . 119.7
C3 C2 H2 . . 119.7
C4 C3 C2 . . 119.82(16)
C4 C3 H3 . . 120.1
C2 C3 H3 . . 120.1
C3 C4 C5 . . 120.89(17)
C3 C4 H4 . . 119.6
C5 C4 H4 . . 119.6
C7 C5 C6 . . 120.96(15)
C7 C5 C4 . . 118.82(16)
C6 C5 C4 . . 120.21(15)
O2 C6 C5 . . 124.49(14)
O2 C6 C1 . . 118.32(15)
C5 C6 C1 . . 117.18(14)
O3 C7 C5 . . 128.84(17)
O3 C7 H7 . . 115.6
C5 C7 H7 . . 115.6
O1 C8 H8A . . 109.5
O1 C8 H8B . . 109.5
H8A C8 H8B . . 109.5
O1 C8 H8C . . 109.5
H8A C8 H8C . . 109.5
H8B C8 H8C . . 109.5
O4 C9 C10 . . 125.88(16)
O4 C9 C14 . . 113.03(14)
C10 C9 C14 . . 121.08(16)
C9 C10 C11 . . 120.06(18)
C9 C10 H10 . . 120.0
C11 C10 H10 . . 120.0
C12 C11 C10 . . 120.92(16)
C12 C11 H11 . . 119.5
C10 C11 H11 . . 119.5
C11 C12 C13 . . 120.54(17)
C11 C12 H12 . . 119.7
C13 C12 H12 . . 119.7
C15 C13 C14 . . 121.97(15)
C15 C13 C12 . . 118.31(16)
C14 C13 C12 . . 119.70(16)
O5 C14 C13 . . 124.79(15)
O5 C14 C9 . . 117.52(14)
C13 C14 C9 . . 117.69(15)
O6 C15 C13 . . 127.26(15)
O6 C15 H15 . . 116.4
C13 C15 H15 . . 116.4
O4 C16 H16A . . 109.5
O4 C16 H16B . . 109.5
H16A C16 H16B . . 109.5
O4 C16 H16C . . 109.5
H16A C16 H16C . . 109.5
H16B C16 H16C . . 109.5
O5 Cu1 O2 . . 85.95(5)
O5 Cu1 O6 . . 92.82(5)
O2 Cu1 O6 . . 166.56(5)
O5 Cu1 O3 . . 174.40(6)
O2 Cu1 O3 . . 92.28(5)
O6 Cu1 O3 . . 87.66(6)
O5 Cu1 O7 . . 97.15(5)
O2 Cu1 O7 . . 95.67(5)
O6 Cu1 O7 . . 97.76(5)
O3 Cu1 O7 . . 88.31(6)
O5 Cu1 Na1 . . 43.75(4)
O2 Cu1 Na1 . . 43.08(4)
O6 Cu1 Na1 . . 136.46(4)
O3 Cu1 Na1 . . 135.18(4)
O7 Cu1 Na1 . . 91.92(4)
O9 N1 O8 . . 118.74(18)
O9 N1 O7 . . 120.58(18)
O8 N1 O7 . . 120.68(16)
O9 N1 Na1 . 4_566 67.31(13)
O8 N1 Na1 . 4_566 51.77(9)
O7 N1 Na1 . 4_566 170.58(13)
O2 Na1 O5 . . 66.12(4)
O2 Na1 O8 . 4_466 151.95(6)
O5 Na1 O8 . 4_466 141.87(6)
O2 Na1 O1 . . 63.72(4)
O5 Na1 O1 . . 129.54(5)
O8 Na1 O1 4_466 . 88.25(6)
O2 Na1 O4 . . 124.94(5)
O5 Na1 O4 . . 61.52(4)
O8 Na1 O4 4_466 . 82.27(5)
O1 Na1 O4 . . 165.61(6)
O2 Na1 O9 . 4_466 127.27(7)
O5 Na1 O9 . 4_466 118.04(7)
O8 Na1 O9 4_466 4_466 47.97(5)
O1 Na1 O9 . 4_466 88.98(7)
O4 Na1 O9 . 4_466 92.63(7)
O2 Na1 O9 . 1_455 102.93(7)
O5 Na1 O9 . 1_455 117.63(7)
O8 Na1 O9 4_466 1_455 68.52(6)
O1 Na1 O9 . 1_455 79.21(7)
O4 Na1 O9 . 1_455 87.24(7)
O9 Na1 O9 4_466 1_455 115.72(6)
O2 Na1 O8 . . 73.79(5)
O5 Na1 O8 . . 70.20(5)
O8 Na1 O8 4_466 . 109.77(5)
O1 Na1 O8 . . 90.86(5)
O4 Na1 O8 . . 102.50(6)
O9 Na1 O8 4_466 . 61.80(5)
O9 Na1 O8 1_455 . 169.91(7)
O2 Na1 N1 . 4_466 145.87(6)
O5 Na1 N1 . 4_466 132.26(6)
O8 Na1 N1 4_466 4_466 23.83(5)
O1 Na1 N1 . 4_466 90.01(5)
O4 Na1 N1 . 4_466 85.69(5)
O9 Na1 N1 4_466 4_466 24.23(5)
O9 Na1 N1 1_455 4_466 92.20(6)
O8 Na1 N1 . 4_466 85.98(5)
O2 Na1 Cu1 . . 33.40(3)
O5 Na1 Cu1 . . 33.32(3)
O8 Na1 Cu1 4_466 . 171.94(5)
O1 Na1 Cu1 . . 96.23(4)
O4 Na1 Cu1 . . 94.51(4)
O9 Na1 Cu1 4_466 . 125.19(5)
O9 Na1 Cu1 1_455 . 118.86(6)
O8 Na1 Cu1 . . 63.60(3)
N1 Na1 Cu1 4_466 . 148.94(5)
C1 O1 C8 . . 117.75(14)
C1 O1 Na1 . . 117.80(10)
C8 O1 Na1 . . 123.41(12)
C6 O2 Cu1 . . 124.46(10)
C6 O2 Na1 . . 123.21(11)
Cu1 O2 Na1 . . 103.51(5)
C7 O3 Cu1 . . 122.72(12)
C9 O4 C16 . . 117.21(14)
C9 O4 Na1 . . 119.25(10)
C16 O4 Na1 . . 123.29(11)
C14 O5 Cu1 . . 126.82(10)
C14 O5 Na1 . . 128.20(11)
Cu1 O5 Na1 . . 102.93(5)
C15 O6 Cu1 . . 125.21(11)
N1 O7 Cu1 . . 121.78(11)
N1 O8 Na1 . 4_566 104.40(12)
N1 O8 Na1 . . 136.74(11)
Na1 O8 Na1 4_566 . 116.83(6)
N1 O9 Na1 . 4_566 88.46(14)
N1 O9 Na1 . 1_655 157.32(17)
Na1 O9 Na1 4_566 1_655 112.18(7)

loop_
_geom_bond_atom_site_label_1
_geom_bond_atom_site_label_2
_geom_bond_site_symmetry_2
_geom_bond_distance
_geom_bond_publ_flag
C1 O1 . 1.370(2) ?
C1 C2 . 1.378(2) ?
C1 C6 . 1.426(2) ?
C2 C3 . 1.407(3) ?
C2 H2 . 0.9300 ?
C3 C4 . 1.362(3) ?
C3 H3 . 0.9300 ?
C4 C5 . 1.421(2) ?
C4 H4 . 0.9300 ?
C5 C7 . 1.413(2) ?
C5 C6 . 1.420(2) ?
C6 O2 . 1.3013(19) ?
C7 O3 . 1.252(2) ?
C7 H7 . 0.9300 ?
C8 O1 . 1.421(2) ?
C8 H8A . 0.9600 ?
C8 H8B . 0.9600 ?
C8 H8C . 0.9600 ?
C9 O4 . 1.368(2) ?
C9 C10 . 1.373(2) ?
C9 C14 . 1.431(2) ?
C10 C11 . 1.413(3) ?
C10 H10 . 0.9300 ?
C11 C12 . 1.347(3) ?
C11 H11 . 0.9300 ?
C12 C13 . 1.431(2) ?
C12 H12 . 0.9300 ?
C13 C15 . 1.411(3) ?
C13 C14 . 1.419(2) ?
C14 O5 . 1.2925(19) ?
C15 O6 . 1.257(2) ?
C15 H15 . 0.9300 ?
C16 O4 . 1.428(2) ?
C16 H16A . 0.9600 ?
C16 H16B . 0.9600 ?
C16 H16C . 0.9600 ?
Cu1 O5 . 1.8989(12) yes
Cu1 O2 . 1.9074(12) yes
Cu1 O6 . 1.9487(12) yes
Cu1 O3 . 1.9608(14) yes
Cu1 O7 . 2.3560(14) yes
Cu1 Na1 . 3.3688(11) ?
N1 O9 . 1.223(2) ?
N1 O8 . 1.243(2) ?
N1 O7 . 1.252(2) ?
N1 Na1 4_566 2.978(2) ?
Na1 O2 . 2.3667(16) yes
Na1 O5 . 2.3900(14) yes
Na1 O8 4_466 2.4154(17) yes
Na1 O1 . 2.5249(15) yes
Na1 O4 . 2.6129(16) yes
Na1 O9 4_466 2.749(2) yes
Na1 O9 1_455 2.755(2) yes
Na1 O8 . 2.937(2) yes
Na1 N1 4_466 2.978(2) ?
O8 Na1 4_566 2.4154(17) ?
O9 Na1 4_566 2.749(2) ?
O9 Na1 1_655 2.755(2) ?
